data_4084898
loop_
_publ_author_name
'Espada, Mar\?\'ia F.'
'Poveda, Manuel L.'
'Carmona, Ernesto'

_publ_section_title
;
 Reactivity of a Cationic (C5Me5)IrIII-Cyclometalated Phosphine Complex
 with Alkynes
;
_journal_issue 24
_journal_name_full Organometallics
_journal_page_first 7164
_journal_paper_doi 10.1021/om5009742
_journal_volume 33
_journal_year 2014
_chemical_formula_sum 'C68 H55 B F24 Ir P'
_chemical_formula_weight 1562.10
_chemical_name_systematic
; 
 ? 
;
_space_group_IT_number 2
_symmetry_cell_setting triclinic
_symmetry_space_group_name_Hall '-P 1'
_symmetry_space_group_name_H-M 'P -1'
_atom_sites_solution_hydrogens geom
_atom_sites_solution_primary direct
_atom_sites_solution_secondary difmap
_audit_creation_method SHELXL-97
_cell_angle_alpha 94.375(2)
_cell_angle_beta 96.941(2)
_cell_angle_gamma 92.908(2)
_cell_formula_units_Z 4
_cell_length_a 12.4738(7)
_cell_length_b 18.8575(11)
_cell_length_c 28.3253(16)
_cell_measurement_temperature 173(2)
_cell_volume 6582.6(7)
_computing_structure_refinement 'SHELXL-97 (Sheldrick, 2008)'
_computing_structure_solution 'SHELXS-97 (Sheldrick, 2008)'
_diffrn_ambient_temperature 173(2)
_diffrn_measured_fraction_theta_full 0.996
_diffrn_measured_fraction_theta_max 0.996
_diffrn_radiation_monochromator graphite
_diffrn_radiation_source 'fine-focus sealed tube'
_diffrn_radiation_type MoK\a
_diffrn_radiation_wavelength 0.71073
_diffrn_reflns_av_R_equivalents 0.0487
_diffrn_reflns_av_sigmaI/netI 0.0425
_diffrn_reflns_limit_h_max 14
_diffrn_reflns_limit_h_min -14
_diffrn_reflns_limit_k_max 22
_diffrn_reflns_limit_k_min -22
_diffrn_reflns_limit_l_max 33
_diffrn_reflns_limit_l_min -33
_diffrn_reflns_number 115061
_diffrn_reflns_theta_full 25.25
_diffrn_reflns_theta_max 25.25
_diffrn_reflns_theta_min 1.88
_exptl_absorpt_coefficient_mu 2.161
_exptl_absorpt_correction_T_max 0.5930
_exptl_absorpt_correction_T_min 0.4785
_exptl_absorpt_correction_type multi-scan
_exptl_absorpt_process_details 'APEX2 Software Suite; Bruker 2005'
_exptl_crystal_density_diffrn 1.576
_exptl_crystal_density_method 'not measured'
_exptl_crystal_description prism
_exptl_crystal_F_000 3104
_exptl_crystal_size_max 0.40
_exptl_crystal_size_mid 0.35
_exptl_crystal_size_min 0.27
_platon_squeeze_details
;
;
_refine_diff_density_max 2.004
_refine_diff_density_min -1.230
_refine_diff_density_rms 0.094
_refine_ls_extinction_method none
_refine_ls_goodness_of_fit_ref 1.074
_refine_ls_hydrogen_treatment constr
_refine_ls_matrix_type fullcycle
_refine_ls_number_parameters 1812
_refine_ls_number_reflns 23727
_refine_ls_number_restraints 303
_refine_ls_restrained_S_all 1.204
_refine_ls_R_factor_all 0.0535
_refine_ls_R_factor_gt 0.0388
_refine_ls_shift/su_max 0.025
_refine_ls_shift/su_mean 0.003
_refine_ls_structure_factor_coef Fsqd
_refine_ls_weighting_details 'calc w=1/[\s^2^(Fo^2^)+(0.0518P)^2^+6.2998P] where P=(Fo^2^+2Fc^2^)/3'
_refine_ls_weighting_scheme calc
_refine_ls_wR_factor_gt 0.0952
_refine_ls_wR_factor_ref 0.1006
_reflns_number_gt 18742
_reflns_number_total 23727
_reflns_threshold_expression >2sigma(I)
_cod_data_source_file om5009742_si_002.cif
_cod_data_source_block 9
_cod_depositor_comments 'Adding full bibliography for 4084892--4084898.cif.'
_cod_original_cell_volume 6582.6(6)
_cod_original_sg_symbol_H-M P-1
_cod_database_code 4084898

loop_
_symmetry_equiv_pos_as_xyz
'x, y, z'
'-x, -y, -z'

loop_
_atom_site_label
_atom_site_type_symbol
_atom_site_fract_x
_atom_site_fract_y
_atom_site_fract_z
_atom_site_U_iso_or_equiv
_atom_site_adp_type
_atom_site_occupancy
_atom_site_symmetry_multiplicity
_atom_site_calc_flag
_atom_site_refinement_flags
_atom_site_disorder_assembly
_atom_site_disorder_group
Ir1 Ir -0.318627(16) -0.333690(10) -0.649587(6) 0.02940(5) Uani 1 1 d . . .
P1 P -0.27854(11) -0.27862(8) -0.57413(5) 0.0342(3) Uani 1 1 d . . .
C1 C -0.1727(4) -0.2703(3) -0.66431(17) 0.0323(12) Uani 1 1 d . . .
H1 H -0.1499 -0.2331 -0.6385 0.039 Uiso 1 1 calc R . .
C2 C -0.2680(4) -0.2525(3) -0.69266(19) 0.0369(13) Uani 1 1 d . . .
C3 C -0.3504(5) -0.2259(3) -0.6661(2) 0.0389(13) Uani 1 1 d . . .
H3 H -0.4200 -0.2218 -0.6856 0.047 Uiso 1 1 calc R . .
C4 C -0.3244(5) -0.1689(3) -0.6265(2) 0.0485(15) Uani 1 1 d . . .
C5 C -0.3397(6) -0.0983(3) -0.6368(3) 0.069(2) Uani 1 1 d . . .
H5 H -0.3692 -0.0882 -0.6671 0.082 Uiso 1 1 calc R . .
C6 C -0.3105(8) -0.0440(4) -0.6015(4) 0.094(3) Uani 1 1 d . . .
H6 H -0.3187 0.0030 -0.6082 0.113 Uiso 1 1 calc R . .
C7 C -0.2690(8) -0.0591(4) -0.5561(3) 0.090(3) Uani 1 1 d . . .
H7 H -0.2487 -0.0217 -0.5329 0.107 Uiso 1 1 calc R . .
C8 C -0.2570(6) -0.1285(4) -0.5445(3) 0.065(2) Uani 1 1 d . . .
C9 C -0.2850(5) -0.1841(3) -0.5807(2) 0.0455(15) Uani 1 1 d . . .
C10 C -0.2120(7) -0.1422(4) -0.4940(2) 0.088(3) Uani 1 1 d . . .
H10Q H -0.2426 -0.1870 -0.4863 0.132 Uiso 1 1 calc R . .
H10R H -0.2302 -0.1047 -0.4721 0.132 Uiso 1 1 calc R . .
H10S H -0.1348 -0.1437 -0.4918 0.132 Uiso 1 1 calc R . .
C11 C -0.0764(4) -0.3025(3) -0.68276(19) 0.0386(13) Uani 1 1 d . . .
C12 C -0.0188(5) -0.3504(3) -0.6568(2) 0.0475(15) Uani 1 1 d . . .
H12C H -0.0434 -0.3649 -0.6292 0.057 Uiso 1 1 calc R . .
C13 C 0.0743(5) -0.3773(4) -0.6709(2) 0.0589(18) Uani 1 1 d . . .
H13C H 0.1122 -0.4090 -0.6527 0.071 Uiso 1 1 calc R . .
C14 C 0.1104(5) -0.3567(4) -0.7120(2) 0.0574(18) Uani 1 1 d . . .
H14 H 0.1725 -0.3751 -0.7220 0.069 Uiso 1 1 calc R . .
C15 C 0.0551(5) -0.3093(4) -0.7383(2) 0.0560(17) Uani 1 1 d . . .
H15 H 0.0800 -0.2955 -0.7660 0.067 Uiso 1 1 calc R . .
C16 C -0.0371(5) -0.2817(3) -0.7239(2) 0.0488(15) Uani 1 1 d . . .
H16 H -0.0734 -0.2490 -0.7419 0.059 Uiso 1 1 calc R . .
C17 C -0.1389(5) -0.2852(4) -0.54834(19) 0.0558(18) Uani 1 1 d . . .
H17A H -0.1317 -0.2709 -0.5148 0.084 Uiso 1 1 calc R . .
H17B H -0.0923 -0.2546 -0.5636 0.084 Uiso 1 1 calc R . .
H17C H -0.1192 -0.3335 -0.5530 0.084 Uiso 1 1 calc R . .
C18 C -0.3702(4) -0.2998(3) -0.52970(18) 0.0348(12) Uani 1 1 d . . .
C19 C -0.3405(5) -0.3437(3) -0.49301(18) 0.0430(14) Uani 1 1 d . . .
C20 C -0.4131(6) -0.3567(3) -0.4605(2) 0.0517(16) Uani 1 1 d . . .
H20 H -0.3938 -0.3859 -0.4362 0.062 Uiso 1 1 calc R . .
C21 C -0.5115(6) -0.3279(4) -0.4631(2) 0.0577(18) Uani 1 1 d . . .
H21 H -0.5577 -0.3360 -0.4404 0.069 Uiso 1 1 calc R . .
C22 C -0.5413(5) -0.2868(3) -0.4997(2) 0.0489(15) Uani 1 1 d . . .
H22 H -0.6090 -0.2680 -0.5019 0.059 Uiso 1 1 calc R . .
C23 C -0.4729(4) -0.2722(3) -0.53387(19) 0.0375(13) Uani 1 1 d . . .
C24 C -0.2381(6) -0.3837(4) -0.4867(2) 0.0624(19) Uani 1 1 d . . .
H24A H -0.2182 -0.3986 -0.5174 0.094 Uiso 1 1 calc R . .
H24B H -0.2505 -0.4247 -0.4696 0.094 Uiso 1 1 calc R . .
H24C H -0.1808 -0.3530 -0.4691 0.094 Uiso 1 1 calc R . .
C25 C -0.5189(5) -0.2294(3) -0.5735(2) 0.0506(16) Uani 1 1 d . . .
H25A H -0.4895 -0.1810 -0.5676 0.076 Uiso 1 1 calc R . .
H25B H -0.5962 -0.2304 -0.5747 0.076 Uiso 1 1 calc R . .
H25C H -0.5001 -0.2494 -0.6034 0.076 Uiso 1 1 calc R . .
C26 C -0.2882(5) -0.2614(4) -0.7460(2) 0.0519(16) Uani 1 1 d . . .
H26A H -0.2588 -0.2199 -0.7588 0.078 Uiso 1 1 calc R . .
H26B H -0.3646 -0.2672 -0.7560 0.078 Uiso 1 1 calc R . .
H26C H -0.2540 -0.3027 -0.7574 0.078 Uiso 1 1 calc R . .
C27 C -0.4706(5) -0.4050(3) -0.6616(2) 0.0422(14) Uani 1 1 d . . .
C28 C -0.4269(6) -0.4046(3) -0.7055(2) 0.0505(16) Uani 1 1 d . . .
C29 C -0.3237(6) -0.4331(3) -0.6991(2) 0.0537(17) Uani 1 1 d . . .
C30 C -0.3948(5) -0.4355(3) -0.62948(19) 0.0444(15) Uani 1 1 d . . .
C31 C -0.4876(8) -0.3880(5) -0.7524(3) 0.101(3) Uani 1 1 d . . .
H31A H -0.5402 -0.4263 -0.7638 0.151 Uiso 1 1 calc R . .
H31B H -0.4377 -0.3825 -0.7753 0.151 Uiso 1 1 calc R . .
H31C H -0.5236 -0.3446 -0.7478 0.151 Uiso 1 1 calc R . .
C32 C -0.2494(8) -0.4509(4) -0.7369(3) 0.095(3) Uani 1 1 d . . .
H32A H -0.1784 -0.4290 -0.7266 0.142 Uiso 1 1 calc R . .
H32B H -0.2779 -0.4332 -0.7665 0.142 Uiso 1 1 calc R . .
H32C H -0.2453 -0.5016 -0.7414 0.142 Uiso 1 1 calc R . .
C33 C -0.2088(6) -0.4926(4) -0.6309(4) 0.091(3) Uani 1 1 d . . .
H33A H -0.1869 -0.4755 -0.5982 0.136 Uiso 1 1 calc R . .
H33B H -0.1492 -0.4859 -0.6489 0.136 Uiso 1 1 calc R . .
H33C H -0.2307 -0.5424 -0.6327 0.136 Uiso 1 1 calc R . .
C34 C -0.4202(7) -0.4602(4) -0.5819(2) 0.080(3) Uani 1 1 d . . .
H34A H -0.4587 -0.4246 -0.5660 0.120 Uiso 1 1 calc R . .
H34B H -0.3539 -0.4675 -0.5623 0.120 Uiso 1 1 calc R . .
H34C H -0.4640 -0.5041 -0.5873 0.120 Uiso 1 1 calc R . .
C35 C -0.5836(5) -0.3881(4) -0.6540(3) 0.079(2) Uani 1 1 d . . .
H35A H -0.6307 -0.4303 -0.6615 0.118 Uiso 1 1 calc R . .
H35B H -0.6075 -0.3520 -0.6742 0.118 Uiso 1 1 calc R . .
H35C H -0.5849 -0.3712 -0.6212 0.118 Uiso 1 1 calc R . .
P2 P 0.36018(10) 0.24070(6) 0.09612(4) 0.0237(3) Uani 1 1 d . . .
Ir2 Ir 0.346363(15) 0.130620(9) 0.124852(6) 0.02460(5) Uani 1 1 d . . .
C69 C 0.1770(4) 0.1583(3) 0.12925(18) 0.0310(11) Uani 1 1 d . . .
H69 H 0.1588 0.1990 0.1109 0.037 Uiso 1 1 calc R . .
C70 C 0.1819(4) 0.0958(3) 0.09886(19) 0.0341(12) Uani 1 1 d . . .
C71 C 0.1355(5) 0.0231(3) 0.1073(2) 0.0474(15) Uani 1 1 d . . .
H71A H 0.1347 0.0198 0.1409 0.071 Uiso 1 1 calc R . .
H71B H 0.1792 -0.0127 0.0951 0.071 Uiso 1 1 calc R . .
H71C H 0.0630 0.0160 0.0912 0.071 Uiso 1 1 calc R . .
C72 C 0.2409(4) 0.1059(3) 0.05889(18) 0.0355(12) Uani 1 1 d . . .
H72 H 0.2556 0.0611 0.0416 0.043 Uiso 1 1 calc R . .
C73 C 0.2221(4) 0.1653(3) 0.02763(17) 0.0329(12) Uani 1 1 d . . .
C74 C 0.1578(5) 0.1507(4) -0.0160(2) 0.0499(16) Uani 1 1 d . . .
H74 H 0.1263 0.1052 -0.0250 0.060 Uiso 1 1 calc R . .
C75 C 0.1416(5) 0.2051(4) -0.0458(2) 0.0575(18) Uani 1 1 d . . .
H75 H 0.1004 0.1954 -0.0755 0.069 Uiso 1 1 calc R . .
C76 C 0.1850(5) 0.2729(4) -0.0326(2) 0.0526(17) Uani 1 1 d . . .
H76 H 0.1712 0.3085 -0.0531 0.063 Uiso 1 1 calc R . .
C77 C 0.2491(4) 0.2897(3) 0.01074(19) 0.0391(13) Uani 1 1 d . . .
C78 C 0.2684(4) 0.2339(3) 0.04088(16) 0.0293(11) Uani 1 1 d . . .
C79 C 0.2967(5) 0.3643(3) 0.0226(2) 0.0550(17) Uani 1 1 d . . .
H79A H 0.2808 0.3916 -0.0044 0.083 Uiso 1 1 calc R . .
H79B H 0.3736 0.3637 0.0304 0.083 Uiso 1 1 calc R . .
H79C H 0.2660 0.3857 0.0493 0.083 Uiso 1 1 calc R . .
C80 C 0.1284(5) 0.1621(3) 0.1754(2) 0.0400(13) Uani 1 1 d . . .
C81 C 0.1782(5) 0.2056(4) 0.2145(2) 0.0505(16) Uani 1 1 d . . .
H81 H 0.2426 0.2312 0.2120 0.061 Uiso 1 1 calc R . .
C82 C 0.1345(7) 0.2116(4) 0.2568(2) 0.072(2) Uani 1 1 d . . .
H82 H 0.1701 0.2400 0.2829 0.086 Uiso 1 1 calc R . .
C83 C 0.0378(9) 0.1752(5) 0.2603(3) 0.088(3) Uani 1 1 d . . .
H83 H 0.0080 0.1790 0.2889 0.106 Uiso 1 1 calc R . .
C84 C -0.0139(7) 0.1343(4) 0.2227(4) 0.089(3) Uani 1 1 d . . .
H84 H -0.0795 0.1103 0.2256 0.107 Uiso 1 1 calc R . .
C85 C 0.0292(6) 0.1271(3) 0.1792(3) 0.066(2) Uani 1 1 d . . .
H85 H -0.0080 0.0994 0.1532 0.080 Uiso 1 1 calc R . .
C86 C 0.3095(4) 0.3128(3) 0.13239(18) 0.0336(12) Uani 1 1 d . . .
H86A H 0.2318 0.3089 0.1282 0.050 Uiso 1 1 calc R . .
H86B H 0.3342 0.3578 0.1227 0.050 Uiso 1 1 calc R . .
H86C H 0.3357 0.3096 0.1654 0.050 Uiso 1 1 calc R . .
C87 C 0.4890(4) 0.2757(3) 0.07861(17) 0.0264(10) Uani 1 1 d . . .
C88 C 0.5205(4) 0.2461(3) 0.03534(18) 0.0348(12) Uani 1 1 d . . .
C89 C 0.6048(5) 0.2809(3) 0.0163(2) 0.0466(15) Uani 1 1 d . . .
H89 H 0.6246 0.2627 -0.0127 0.056 Uiso 1 1 calc R . .
C90 C 0.6587(5) 0.3410(4) 0.0391(3) 0.0538(17) Uani 1 1 d . . .
H90 H 0.7108 0.3653 0.0246 0.065 Uiso 1 1 calc R . .
C91 C 0.6363(4) 0.3654(3) 0.0833(2) 0.0486(16) Uani 1 1 d . . .
H91 H 0.6777 0.4041 0.0997 0.058 Uiso 1 1 calc R . .
C92 C 0.5523(4) 0.3336(3) 0.10464(19) 0.0351(12) Uani 1 1 d . . .
C93 C 0.5404(5) 0.3631(3) 0.1544(2) 0.0463(15) Uani 1 1 d . . .
H93A H 0.6093 0.3826 0.1700 0.069 Uiso 1 1 calc R . .
H93B H 0.5145 0.3256 0.1720 0.069 Uiso 1 1 calc R . .
H93C H 0.4898 0.3998 0.1530 0.069 Uiso 1 1 calc R . .
C94 C 0.4710(5) 0.1780(3) 0.00900(19) 0.0449(15) Uani 1 1 d . . .
H94A H 0.5243 0.1550 -0.0075 0.067 Uiso 1 1 calc R . .
H94B H 0.4113 0.1882 -0.0136 0.067 Uiso 1 1 calc R . .
H94C H 0.4458 0.1471 0.0313 0.067 Uiso 1 1 calc R . .
C95 C 0.4696(4) 0.1369(3) 0.18897(19) 0.0373(13) Uani 1 1 d . . .
C96 C 0.3967(5) 0.0776(3) 0.19242(19) 0.0397(13) Uani 1 1 d . . .
C97 C 0.4034(4) 0.0273(3) 0.1529(2) 0.0355(12) Uani 1 1 d . . .
C98 C 0.4805(4) 0.0547(3) 0.12484(19) 0.0341(12) Uani 1 1 d . . .
C99 C 0.5230(4) 0.1216(3) 0.14729(19) 0.0347(12) Uani 1 1 d . . .
C100 C 0.4996(6) 0.1972(3) 0.2266(2) 0.067(2) Uani 1 1 d . . .
H10B H 0.5413 0.2338 0.2140 0.101 Uiso 1 1 calc R . .
H10C H 0.5416 0.1801 0.2536 0.101 Uiso 1 1 calc R . .
H10D H 0.4350 0.2163 0.2364 0.101 Uiso 1 1 calc R . .
C101 C 0.3337(6) 0.0657(4) 0.2335(2) 0.067(2) Uani 1 1 d . . .
H10E H 0.3274 0.1105 0.2512 0.101 Uiso 1 1 calc R . .
H10F H 0.3706 0.0341 0.2540 0.101 Uiso 1 1 calc R . .
H10G H 0.2628 0.0451 0.2215 0.101 Uiso 1 1 calc R . .
C102 C 0.3565(5) -0.0484(3) 0.1475(3) 0.0612(19) Uani 1 1 d . . .
H10H H 0.2893 -0.0506 0.1608 0.092 Uiso 1 1 calc R . .
H10I H 0.4062 -0.0781 0.1639 0.092 Uiso 1 1 calc R . .
H10J H 0.3440 -0.0647 0.1142 0.092 Uiso 1 1 calc R . .
C103 C 0.5195(6) 0.0156(4) 0.0824(2) 0.0621(19) Uani 1 1 d . . .
H10K H 0.4596 -0.0111 0.0636 0.093 Uiso 1 1 calc R . .
H10L H 0.5731 -0.0162 0.0932 0.093 Uiso 1 1 calc R . .
H10M H 0.5505 0.0493 0.0634 0.093 Uiso 1 1 calc R . .
C104 C 0.6206(5) 0.1621(3) 0.1352(3) 0.0560(17) Uani 1 1 d . . .
H10N H 0.6216 0.1573 0.1012 0.084 Uiso 1 1 calc R . .
H10O H 0.6846 0.1435 0.1507 0.084 Uiso 1 1 calc R . .
H10P H 0.6182 0.2115 0.1457 0.084 Uiso 1 1 calc R . .
B1 B 0.2171(5) -0.2299(3) -0.36811(19) 0.0284(12) Uani 1 1 d . . .
F1 F 0.7107(5) -0.1687(5) -0.3668(4) 0.204(4) Uani 1 1 d U . .
F2 F 0.6059(6) -0.1506(3) -0.4222(2) 0.137(2) Uani 1 1 d U . .
F3 F 0.6063(6) -0.0909(3) -0.3603(2) 0.144(3) Uani 1 1 d U . .
F4 F 0.5713(4) -0.4269(2) -0.33262(14) 0.0749(12) Uani 1 1 d . . .
F5 F 0.4586(3) -0.4130(2) -0.28291(17) 0.0838(14) Uani 1 1 d . . .
F6 F 0.6149(4) -0.3616(2) -0.26830(15) 0.0776(13) Uani 1 1 d . . .
F7 F 0.1638(7) -0.4526(2) -0.48775(17) 0.146(3) Uani 1 1 d U . .
F8 F 0.2189(5) -0.4185(3) -0.5492(2) 0.136(2) Uani 1 1 d U . .
F9 F 0.0620(5) -0.4240(3) -0.5435(2) 0.128(2) Uani 1 1 d U . .
F16 F 0.4125(3) -0.0071(2) -0.25899(15) 0.0754(12) Uani 1 1 d . . .
F17 F 0.3022(4) -0.0332(3) -0.21182(13) 0.0966(17) Uani 1 1 d . . .
F18 F 0.2917(4) 0.0632(2) -0.24576(16) 0.0832(14) Uani 1 1 d . . .
F20 F -0.1906(3) -0.3554(2) -0.37170(14) 0.0718(12) Uani 1 1 d . . .
F21 F -0.0996(3) -0.4418(2) -0.39396(14) 0.0663(11) Uani 1 1 d . . .
F22 F -0.1630(4) -0.4421(3) -0.32785(15) 0.0978(17) Uani 1 1 d . . .
F23 F 0.2084(4) -0.2758(2) -0.19150(12) 0.0919(17) Uani 1 1 d . . .
F24 F 0.0534(4) -0.3199(3) -0.18571(13) 0.0958(17) Uani 1 1 d . . .
F25 F 0.1732(5) -0.3865(2) -0.19908(15) 0.0972(16) Uani 1 1 d . . .
C36 C -0.3029(5) -0.4515(3) -0.6512(2) 0.0482(15) Uani 1 1 d . . .
C37 C 0.1426(4) -0.2811(2) -0.33915(16) 0.0259(10) Uani 1 1 d . . .
C38 C 0.0468(4) -0.3198(3) -0.35912(17) 0.0301(11) Uani 1 1 d . . .
H38 H 0.0238 -0.3185 -0.3915 0.036 Uiso 1 1 calc R . .
C39 C -0.0153(4) -0.3604(3) -0.33174(19) 0.0352(12) Uani 1 1 d . . .
C40 C 0.0133(4) -0.3625(3) -0.28382(18) 0.0326(12) Uani 1 1 d . . .
H40 H -0.0286 -0.3892 -0.2658 0.039 Uiso 1 1 calc R . .
C41 C 0.1065(4) -0.3237(3) -0.26276(17) 0.0283(11) Uani 1 1 d . . .
C42 C 0.1688(4) -0.2837(3) -0.28953(16) 0.0272(11) Uani 1 1 d . . .
H42 H 0.2301 -0.2576 -0.2742 0.033 Uiso 1 1 calc R . .
C43 C 0.1369(5) -0.3248(3) -0.2100(2) 0.0427(14) Uani 1 1 d . . .
C44 C -0.1162(5) -0.4004(4) -0.3559(2) 0.0491(16) Uani 1 1 d . . .
C45 C 0.1884(4) -0.2449(3) -0.42647(17) 0.0279(11) Uani 1 1 d . . .
C46 C 0.1824(4) -0.3153(3) -0.44781(17) 0.0325(12) Uani 1 1 d . . .
H46 H 0.1925 -0.3525 -0.4283 0.039 Uiso 1 1 calc R . .
C47 C 0.1620(4) -0.3307(3) -0.49658(17) 0.0344(12) Uani 1 1 d . . .
C48 C 0.1481(4) -0.2776(3) -0.52708(18) 0.0349(12) Uani 1 1 d . . .
H48 H 0.1342 -0.2883 -0.5599 0.042 Uiso 1 1 calc R . .
C49 C 0.1555(4) -0.2079(3) -0.50746(17) 0.0333(12) Uani 1 1 d . A .
C50 C 0.1754(4) -0.1920(3) -0.45789(17) 0.0328(12) Uani 1 1 d . . .
H50 H 0.1801 -0.1446 -0.4457 0.039 Uiso 1 1 calc R . .
C51 C 0.1391(5) -0.1489(3) -0.53918(19) 0.0513(16) Uani 1 1 d D . .
F10A F 0.1445(17) -0.0858(4) -0.5192(3) 0.091(4) Uani 0.56 1 d PDU A 1
F11A F 0.0444(9) -0.1574(7) -0.5666(6) 0.106(5) Uani 0.56 1 d PDU A 1
F12A F 0.2103(12) -0.1483(8) -0.5709(6) 0.109(4) Uani 0.56 1 d PDU A 1
F10B F 0.114(2) -0.1692(7) -0.5832(3) 0.105(6) Uani 0.44 1 d PDU A 2
F11B F 0.2252(11) -0.1052(9) -0.5358(7) 0.100(5) Uani 0.44 1 d PDU A 2
F12B F 0.0641(16) -0.1075(10) -0.5261(6) 0.100(5) Uani 0.44 1 d PDU A 2
C52 C 0.1546(6) -0.4063(3) -0.5171(2) 0.0555(18) Uani 1 1 d . . .
C53 C 0.1932(4) -0.1486(2) -0.34906(16) 0.0259(10) Uani 1 1 d . . .
C54 C 0.0970(4) -0.1175(3) -0.36406(17) 0.0296(11) Uani 1 1 d . . .
H54 H 0.0476 -0.1424 -0.3875 0.036 Uiso 1 1 calc R . .
C55 C 0.0719(4) -0.0508(3) -0.34556(18) 0.0329(12) Uani 1 1 d . B .
C56 C 0.1397(4) -0.0130(3) -0.30975(17) 0.0317(12) Uani 1 1 d . . .
H56 H 0.1226 0.0313 -0.2971 0.038 Uiso 1 1 calc R . .
C57 C 0.2349(4) -0.0430(3) -0.29296(17) 0.0303(11) Uani 1 1 d . . .
C58 C 0.2613(4) -0.1086(3) -0.31252(16) 0.0280(11) Uani 1 1 d . . .
H58 H 0.3266 -0.1267 -0.3010 0.034 Uiso 1 1 calc R . .
C59 C -0.0327(5) -0.0200(3) -0.3639(2) 0.0564(17) Uani 1 1 d D . .
F13A F -0.0858(11) -0.0507(8) -0.4003(5) 0.108(5) Uani 0.40 1 d PDU B 1
F14A F -0.0224(13) 0.0483(6) -0.3674(6) 0.095(5) Uani 0.40 1 d PDU B 1
F15A F -0.1018(9) -0.0235(8) -0.3288(4) 0.085(3) Uani 0.40 1 d PDU B 1
F13B F -0.0511(9) 0.0396(5) -0.3437(3) 0.094(4) Uani 0.60 1 d PDU B 2
F14B F -0.1169(6) -0.0644(5) -0.3667(5) 0.103(3) Uani 0.60 1 d PDU B 2
F15B F -0.0304(7) -0.0071(5) -0.4111(3) 0.089(3) Uani 0.60 1 d PDU B 2
C60 C 0.3099(5) -0.0051(3) -0.2526(2) 0.0465(15) Uani 1 1 d . . .
C61 C 0.3459(4) -0.2447(3) -0.35696(16) 0.0268(11) Uani 1 1 d . . .
C62 C 0.3853(4) -0.3039(3) -0.33542(17) 0.0305(11) Uani 1 1 d . . .
H62 H 0.3360 -0.3371 -0.3261 0.037 Uiso 1 1 calc R . .
C63 C 0.4952(4) -0.3156(3) -0.32726(17) 0.0310(11) Uani 1 1 d . . .
C64 C 0.5702(4) -0.2676(3) -0.34130(19) 0.0388(13) Uani 1 1 d . . .
H64 H 0.6437 -0.2752 -0.3364 0.047 Uiso 1 1 calc R . .
C65 C 0.5350(5) -0.2092(3) -0.36241(19) 0.0420(14) Uani 1 1 d . . .
C66 C 0.4254(4) -0.1982(3) -0.37035(17) 0.0332(12) Uani 1 1 d . . .
H66 H 0.4039 -0.1581 -0.3853 0.040 Uiso 1 1 calc R . .
C67 C 0.5340(5) -0.3788(3) -0.3033(2) 0.0427(14) Uani 1 1 d . . .
C68 C 0.6141(6) -0.1558(5) -0.3776(3) 0.064(2) Uani 1 1 d . . .
B2 B 0.2097(4) -0.2869(3) 0.11815(19) 0.0243(12) Uani 1 1 d . . .
F26 F -0.0396(4) -0.4178(2) -0.02981(15) 0.0948(16) Uani 1 1 d . . .
F27 F -0.0554(4) -0.3487(2) -0.08346(15) 0.0860(14) Uani 1 1 d . . .
F28 F 0.0849(3) -0.4051(3) -0.0723(2) 0.118(2) Uani 1 1 d . . .
F29 F 0.1575(6) -0.1175(2) -0.06182(14) 0.120(2) Uani 1 1 d . . .
F30 F 0.2531(4) -0.0866(2) 0.00367(18) 0.0874(14) Uani 1 1 d . . .
F31 F 0.0892(4) -0.0719(2) -0.00291(19) 0.0945(16) Uani 1 1 d . . .
F32 F -0.1711(3) -0.4425(2) 0.08795(13) 0.0673(11) Uani 1 1 d . . .
F33 F -0.1825(2) -0.48905(18) 0.15289(13) 0.0546(9) Uani 1 1 d . . .
F34 F -0.1847(3) -0.37632(19) 0.15066(16) 0.0677(11) Uani 1 1 d . . .
F35 F 0.1655(3) -0.58294(17) 0.20288(14) 0.0570(10) Uani 1 1 d . . .
F36 F 0.3084(3) -0.53065(17) 0.18510(13) 0.0504(8) Uani 1 1 d . . .
F37 F 0.2472(3) -0.4971(2) 0.24880(12) 0.0662(11) Uani 1 1 d . . .
F38 F 0.6104(4) -0.1484(2) 0.10292(13) 0.0765(13) Uani 1 1 d . . .
F39 F 0.5947(3) -0.15996(18) 0.17539(12) 0.0552(9) Uani 1 1 d . . .
F40 F 0.7112(3) -0.21712(19) 0.14185(14) 0.0610(10) Uani 1 1 d . . .
F44 F 0.3548(5) -0.2157(3) 0.29979(17) 0.117(2) Uani 1 1 d U . .
F45 F 0.2982(5) -0.1158(4) 0.31733(18) 0.156(3) Uani 1 1 d U . .
F46 F 0.4189(5) -0.1271(4) 0.2761(2) 0.135(2) Uani 1 1 d U . .
F47 F -0.0981(3) -0.1332(2) 0.2065(2) 0.0908(16) Uani 1 1 d . . .
F48 F -0.0078(3) -0.03386(19) 0.21565(14) 0.0702(12) Uani 1 1 d . . .
F49 F -0.0534(3) -0.0828(2) 0.14685(13) 0.0664(11) Uani 1 1 d . . .
C105 C 0.1562(4) -0.2707(3) 0.06471(16) 0.0251(10) Uani 1 1 d . . .
C106 C 0.1041(4) -0.3238(3) 0.03116(17) 0.0286(11) Uani 1 1 d . . .
H10 H 0.0928 -0.3694 0.0406 0.034 Uiso 1 1 calc R . .
C107 C 0.0687(4) -0.3109(3) -0.01574(18) 0.0356(12) Uani 1 1 d . . .
C108 C 0.0850(4) -0.2444(3) -0.03158(18) 0.0371(13) Uani 1 1 d . . .
H10A H 0.0615 -0.2356 -0.0629 0.045 Uiso 1 1 calc R . .
C109 C 0.1371(4) -0.1913(3) 0.00033(17) 0.0331(12) Uani 1 1 d . . .
C110 C 0.1713(4) -0.2038(3) 0.04759(17) 0.0299(11) Uani 1 1 d . . .
H11 H 0.2051 -0.1665 0.0683 0.036 Uiso 1 1 calc R . .
C111 C 0.1578(5) -0.1184(3) -0.0158(2) 0.0455(14) Uani 1 1 d . . .
C112 C 0.0165(5) -0.3708(4) -0.0499(2) 0.0488(15) Uani 1 1 d . . .
C113 C 0.1492(4) -0.3577(2) 0.13626(16) 0.0232(10) Uani 1 1 d . . .
C114 C 0.2042(4) -0.4082(2) 0.16200(16) 0.0244(10) Uani 1 1 d . . .
H11A H 0.2790 -0.4023 0.1690 0.029 Uiso 1 1 calc R . .
C115 C 0.1503(4) -0.4673(2) 0.17745(16) 0.0265(11) Uani 1 1 d . . .
C116 C 0.0388(4) -0.4774(3) 0.16889(17) 0.0279(11) Uani 1 1 d . . .
H11B H 0.0030 -0.5170 0.1788 0.034 Uiso 1 1 calc R . .
C117 C -0.0182(4) -0.4266(3) 0.14499(17) 0.0270(11) Uani 1 1 d . . .
C118 C 0.0367(4) -0.3686(2) 0.12937(16) 0.0262(10) Uani 1 1 d . . .
H11C H -0.0035 -0.3354 0.1135 0.031 Uiso 1 1 calc R . .
C119 C -0.1377(4) -0.4341(3) 0.1346(2) 0.0384(13) Uani 1 1 d . . .
C120 C 0.2164(4) -0.5194(3) 0.20315(19) 0.0331(12) Uani 1 1 d . . .
C121 C 0.3371(4) -0.2990(2) 0.11355(15) 0.0221(10) Uani 1 1 d . . .
C122 C 0.4195(4) -0.2450(2) 0.12507(16) 0.0255(10) Uani 1 1 d . . .
H12 H 0.4013 -0.2000 0.1360 0.031 Uiso 1 1 calc R . .
C123 C 0.5276(4) -0.2561(2) 0.12086(16) 0.0262(10) Uani 1 1 d . . .
C124 C 0.5583(4) -0.3225(3) 0.10495(18) 0.0301(11) Uani 1 1 d . . .
H12A H 0.6305 -0.3306 0.1027 0.036 Uiso 1 1 calc R . .
C125 C 0.4778(4) -0.3764(3) 0.09251(19) 0.0329(12) Uani 1 1 d . C .
C126 C 0.3710(4) -0.3644(2) 0.09616(16) 0.0253(10) Uani 1 1 d . . .
H12B H 0.3191 -0.4015 0.0866 0.030 Uiso 1 1 calc R . .
C127 C 0.6113(4) -0.1959(3) 0.13511(18) 0.0347(12) Uani 1 1 d . . .
C128 C 0.5087(5) -0.4489(3) 0.0790(2) 0.0510(16) Uani 1 1 d D . .
F41A F 0.5894(4) -0.4536(3) 0.0542(2) 0.0636(15) Uani 0.68 1 d PDU C 1
F42A F 0.4340(5) -0.4943(3) 0.0614(3) 0.0882(18) Uani 0.68 1 d PDU C 1
F43A F 0.5541(7) -0.4776(4) 0.1202(3) 0.0998(19) Uani 0.68 1 d PDU C 1
F41B F 0.4630(9) -0.4993(5) 0.1009(4) 0.068(2) Uani 0.32 1 d PDU C 2
F42B F 0.6104(8) -0.4603(7) 0.0876(4) 0.084(2) Uani 0.32 1 d PDU C 2
F43B F 0.4751(9) -0.4645(6) 0.0332(4) 0.084(2) Uani 0.32 1 d PDU C 2
C129 C 0.1949(4) -0.2235(2) 0.15940(16) 0.0236(10) Uani 1 1 d . . .
C130 C 0.2636(4) -0.2129(3) 0.20255(16) 0.0281(11) Uani 1 1 d . . .
H13 H 0.3246 -0.2394 0.2063 0.034 Uiso 1 1 calc R . .
C131 C 0.2457(4) -0.1654(3) 0.23966(17) 0.0322(12) Uani 1 1 d . . .
C132 C 0.1557(4) -0.1259(3) 0.23615(18) 0.0347(12) Uani 1 1 d . . .
H13A H 0.1433 -0.0938 0.2612 0.042 Uiso 1 1 calc R . .
C133 C 0.0841(4) -0.1351(2) 0.19451(17) 0.0288(11) Uani 1 1 d . . .
C134 C 0.1044(4) -0.1821(2) 0.15674(17) 0.0252(10) Uani 1 1 d . . .
H13B H 0.0563 -0.1862 0.1288 0.030 Uiso 1 1 calc R . .
C135 C 0.3245(6) -0.1562(4) 0.2838(2) 0.0545(17) Uani 1 1 d . . .
C136 C -0.0182(4) -0.0969(3) 0.1908(2) 0.0381(13) Uani 1 1 d . . .

loop_
_atom_site_aniso_label
_atom_site_aniso_U_11
_atom_site_aniso_U_22
_atom_site_aniso_U_33
_atom_site_aniso_U_23
_atom_site_aniso_U_13
_atom_site_aniso_U_12
Ir1 0.03221(12) 0.03112(11) 0.02467(10) 0.00411(8) 0.00179(8) 0.00144(9)
P1 0.0277(7) 0.0461(8) 0.0278(7) -0.0030(6) 0.0043(5) -0.0002(6)
C1 0.038(3) 0.032(3) 0.029(3) 0.004(2) 0.011(2) -0.002(2)
C2 0.039(3) 0.036(3) 0.038(3) 0.012(2) 0.007(2) 0.004(2)
C3 0.040(3) 0.032(3) 0.046(3) 0.016(2) 0.003(3) 0.004(2)
C4 0.050(4) 0.038(3) 0.062(4) 0.003(3) 0.030(3) -0.002(3)
C5 0.091(6) 0.038(4) 0.087(5) 0.013(4) 0.046(4) 0.005(4)
C6 0.139(9) 0.035(4) 0.119(8) -0.001(5) 0.076(7) -0.004(5)
C7 0.124(8) 0.045(5) 0.102(7) -0.030(5) 0.063(6) -0.036(5)
C8 0.067(5) 0.056(4) 0.071(5) -0.020(4) 0.038(4) -0.026(4)
C9 0.038(3) 0.046(4) 0.054(4) -0.006(3) 0.021(3) -0.007(3)
C10 0.093(6) 0.106(7) 0.056(5) -0.044(4) 0.028(4) -0.053(5)
C11 0.039(3) 0.042(3) 0.035(3) -0.004(2) 0.009(2) -0.002(3)
C12 0.044(4) 0.063(4) 0.037(3) 0.004(3) 0.009(3) 0.011(3)
C13 0.050(4) 0.071(5) 0.058(4) 0.001(3) 0.009(3) 0.022(3)
C14 0.047(4) 0.065(5) 0.060(4) -0.017(4) 0.019(3) 0.003(3)
C15 0.058(4) 0.063(4) 0.051(4) -0.003(3) 0.028(3) -0.005(3)
C16 0.050(4) 0.046(4) 0.054(4) 0.011(3) 0.018(3) -0.002(3)
C17 0.034(3) 0.106(6) 0.026(3) 0.003(3) 0.001(2) 0.003(3)
C18 0.035(3) 0.040(3) 0.030(3) -0.003(2) 0.008(2) -0.002(2)
C19 0.048(4) 0.054(4) 0.025(3) -0.005(3) 0.001(2) 0.008(3)
C20 0.071(5) 0.057(4) 0.027(3) 0.005(3) 0.007(3) 0.003(3)
C21 0.063(5) 0.070(5) 0.042(4) -0.002(3) 0.020(3) -0.008(4)
C22 0.034(3) 0.065(4) 0.048(4) -0.004(3) 0.012(3) 0.004(3)
C23 0.036(3) 0.039(3) 0.038(3) -0.001(2) 0.012(2) -0.001(2)
C24 0.074(5) 0.076(5) 0.039(3) 0.014(3) 0.002(3) 0.020(4)
C25 0.039(3) 0.046(4) 0.069(4) 0.011(3) 0.013(3) 0.004(3)
C26 0.054(4) 0.063(4) 0.040(3) 0.018(3) 0.003(3) 0.002(3)
C27 0.043(3) 0.028(3) 0.053(4) -0.003(3) 0.000(3) -0.005(2)
C28 0.064(4) 0.046(4) 0.035(3) 0.000(3) -0.012(3) -0.013(3)
C29 0.077(5) 0.033(3) 0.051(4) -0.014(3) 0.025(3) -0.015(3)
C30 0.060(4) 0.036(3) 0.035(3) 0.007(2) 0.003(3) -0.016(3)
C31 0.128(8) 0.100(7) 0.057(4) 0.029(4) -0.047(5) -0.061(6)
C32 0.129(8) 0.069(5) 0.091(6) -0.033(5) 0.073(6) -0.024(5)
C33 0.073(6) 0.041(4) 0.155(9) 0.014(5) -0.009(5) 0.011(4)
C34 0.131(7) 0.058(5) 0.045(4) 0.007(3) 0.004(4) -0.040(5)
C35 0.045(4) 0.060(5) 0.124(7) -0.007(5) 0.003(4) -0.015(4)
P2 0.0234(6) 0.0244(6) 0.0235(6) 0.0027(5) 0.0042(5) -0.0006(5)
Ir2 0.02622(11) 0.02059(10) 0.02678(10) 0.00121(7) 0.00407(8) -0.00141(8)
C69 0.022(3) 0.031(3) 0.041(3) 0.009(2) 0.005(2) 0.000(2)
C70 0.020(3) 0.034(3) 0.046(3) 0.005(2) -0.002(2) -0.007(2)
C71 0.037(3) 0.037(3) 0.066(4) 0.001(3) 0.005(3) -0.010(3)
C72 0.031(3) 0.034(3) 0.038(3) -0.008(2) -0.001(2) -0.005(2)
C73 0.023(3) 0.050(3) 0.024(2) -0.003(2) 0.003(2) 0.001(2)
C74 0.034(3) 0.074(5) 0.037(3) -0.007(3) -0.004(3) -0.002(3)
C75 0.035(4) 0.102(6) 0.032(3) 0.005(3) -0.009(3) 0.010(4)
C76 0.034(3) 0.087(5) 0.040(3) 0.027(3) 0.000(3) 0.010(3)
C77 0.025(3) 0.057(4) 0.038(3) 0.016(3) 0.006(2) 0.007(3)
C78 0.023(3) 0.043(3) 0.024(2) 0.010(2) 0.005(2) 0.003(2)
C79 0.045(4) 0.061(4) 0.063(4) 0.042(3) 0.000(3) 0.005(3)
C80 0.040(3) 0.039(3) 0.046(3) 0.016(3) 0.019(3) 0.011(3)
C81 0.045(4) 0.068(4) 0.044(3) 0.008(3) 0.021(3) 0.019(3)
C82 0.084(6) 0.096(6) 0.046(4) 0.015(4) 0.028(4) 0.052(5)
C83 0.125(8) 0.070(6) 0.098(7) 0.050(5) 0.084(6) 0.055(6)
C84 0.087(6) 0.051(5) 0.154(9) 0.041(5) 0.090(7) 0.016(4)
C85 0.065(5) 0.040(4) 0.105(6) 0.013(4) 0.051(4) 0.003(3)
C86 0.036(3) 0.028(3) 0.039(3) 0.002(2) 0.013(2) 0.000(2)
C87 0.022(3) 0.030(3) 0.030(3) 0.012(2) 0.006(2) 0.002(2)
C88 0.026(3) 0.047(3) 0.034(3) 0.011(2) 0.007(2) 0.009(2)
C89 0.035(3) 0.064(4) 0.048(3) 0.021(3) 0.019(3) 0.014(3)
C90 0.028(3) 0.063(4) 0.077(5) 0.031(4) 0.021(3) 0.001(3)
C91 0.028(3) 0.037(3) 0.082(5) 0.017(3) 0.005(3) -0.001(3)
C92 0.026(3) 0.030(3) 0.050(3) 0.010(2) 0.000(2) 0.004(2)
C93 0.038(3) 0.038(3) 0.058(4) -0.006(3) -0.002(3) -0.007(3)
C94 0.042(3) 0.062(4) 0.033(3) -0.002(3) 0.012(3) 0.012(3)
C95 0.043(3) 0.028(3) 0.039(3) 0.005(2) -0.008(2) 0.011(2)
C96 0.046(3) 0.039(3) 0.039(3) 0.015(2) 0.009(3) 0.018(3)
C97 0.035(3) 0.019(3) 0.053(3) 0.009(2) 0.003(3) 0.005(2)
C98 0.031(3) 0.030(3) 0.043(3) 0.004(2) 0.007(2) 0.009(2)
C99 0.029(3) 0.030(3) 0.044(3) 0.012(2) -0.002(2) 0.001(2)
C100 0.092(6) 0.051(4) 0.048(4) -0.008(3) -0.036(4) 0.018(4)
C101 0.088(5) 0.078(5) 0.050(4) 0.036(4) 0.033(4) 0.040(4)
C102 0.058(4) 0.026(3) 0.102(6) 0.018(3) 0.012(4) 0.002(3)
C103 0.075(5) 0.054(4) 0.063(4) -0.001(3) 0.024(4) 0.025(4)
C104 0.028(3) 0.056(4) 0.085(5) 0.031(4) -0.004(3) 0.001(3)
B1 0.037(3) 0.026(3) 0.022(3) 0.003(2) 0.002(2) 0.000(2)
F1 0.058(3) 0.222(7) 0.353(9) 0.197(6) 0.022(5) -0.025(4)
F2 0.184(6) 0.141(5) 0.091(4) 0.021(3) 0.065(4) -0.072(4)
F3 0.170(5) 0.106(4) 0.161(5) -0.033(4) 0.100(4) -0.085(4)
F4 0.097(3) 0.052(2) 0.075(3) -0.013(2) 0.006(2) 0.036(2)
F5 0.065(3) 0.081(3) 0.117(4) 0.062(3) 0.019(3) 0.024(2)
F6 0.088(3) 0.055(2) 0.077(3) 0.003(2) -0.043(2) 0.015(2)
F7 0.324(8) 0.040(2) 0.063(3) -0.004(2) -0.023(4) 0.039(4)
F8 0.163(5) 0.079(3) 0.173(5) -0.053(3) 0.093(4) -0.007(3)
F9 0.139(5) 0.065(3) 0.157(5) -0.043(3) -0.039(4) 0.002(3)
F16 0.041(2) 0.079(3) 0.095(3) -0.028(2) -0.012(2) -0.004(2)
F17 0.124(4) 0.115(4) 0.039(2) 0.012(2) -0.023(2) -0.042(3)
F18 0.090(3) 0.047(2) 0.096(3) -0.034(2) -0.039(2) 0.019(2)
F20 0.036(2) 0.099(3) 0.073(3) -0.012(2) -0.0101(18) 0.002(2)
F21 0.065(3) 0.060(2) 0.065(2) -0.019(2) -0.0099(19) -0.0109(19)
F22 0.082(3) 0.132(4) 0.069(3) 0.029(3) -0.010(2) -0.073(3)
F23 0.122(4) 0.105(3) 0.0349(19) 0.020(2) -0.019(2) -0.075(3)
F24 0.068(3) 0.185(5) 0.036(2) 0.021(3) 0.015(2) -0.011(3)
F25 0.153(5) 0.071(3) 0.062(3) 0.031(2) -0.029(3) 0.019(3)
C36 0.057(4) 0.026(3) 0.059(4) 0.005(3) -0.004(3) 0.003(3)
C37 0.026(3) 0.024(3) 0.028(2) 0.003(2) 0.005(2) 0.004(2)
C38 0.031(3) 0.032(3) 0.025(2) 0.003(2) 0.000(2) 0.000(2)
C39 0.030(3) 0.035(3) 0.039(3) 0.003(2) 0.005(2) -0.003(2)
C40 0.031(3) 0.034(3) 0.035(3) 0.010(2) 0.007(2) -0.003(2)
C41 0.028(3) 0.028(3) 0.029(3) 0.007(2) 0.001(2) 0.002(2)
C42 0.027(3) 0.027(3) 0.028(3) 0.002(2) 0.002(2) -0.001(2)
C43 0.043(3) 0.047(4) 0.038(3) 0.014(3) 0.004(3) -0.006(3)
C44 0.045(4) 0.064(4) 0.037(3) 0.014(3) -0.002(3) -0.010(3)
C45 0.028(3) 0.029(3) 0.027(3) 0.004(2) 0.006(2) 0.002(2)
C46 0.037(3) 0.032(3) 0.029(3) 0.005(2) 0.002(2) 0.008(2)
C47 0.042(3) 0.035(3) 0.025(3) 0.002(2) 0.001(2) 0.004(2)
C48 0.035(3) 0.045(3) 0.024(3) 0.002(2) 0.003(2) 0.005(2)
C49 0.035(3) 0.037(3) 0.029(3) 0.008(2) 0.007(2) 0.001(2)
C50 0.038(3) 0.032(3) 0.028(3) 0.001(2) 0.005(2) -0.001(2)
C51 0.068(5) 0.051(4) 0.035(3) 0.019(3) 0.000(3) 0.001(4)
F10A 0.186(13) 0.030(4) 0.050(5) 0.010(3) -0.010(8) -0.005(7)
F11A 0.100(8) 0.087(9) 0.120(11) 0.076(8) -0.057(7) -0.025(7)
F12A 0.138(10) 0.119(10) 0.097(9) 0.075(8) 0.069(8) 0.040(8)
F10B 0.223(19) 0.060(7) 0.025(5) 0.014(4) -0.023(10) 0.011(13)
F11B 0.120(11) 0.073(9) 0.108(12) 0.061(8) 0.003(9) -0.034(9)
F12B 0.136(12) 0.079(10) 0.107(12) 0.066(9) 0.047(10) 0.059(9)
C52 0.086(5) 0.049(4) 0.029(3) -0.005(3) -0.002(3) 0.015(4)
C53 0.029(3) 0.026(3) 0.025(2) 0.008(2) 0.009(2) 0.001(2)
C54 0.032(3) 0.029(3) 0.028(3) 0.002(2) 0.005(2) -0.002(2)
C55 0.031(3) 0.033(3) 0.035(3) 0.007(2) 0.001(2) 0.007(2)
C56 0.040(3) 0.024(3) 0.034(3) 0.003(2) 0.011(2) 0.007(2)
C57 0.035(3) 0.029(3) 0.027(3) 0.003(2) 0.003(2) 0.003(2)
C58 0.032(3) 0.027(3) 0.027(2) 0.008(2) 0.007(2) 0.002(2)
C59 0.051(4) 0.051(4) 0.064(5) -0.006(3) -0.008(3) 0.017(3)
F13A 0.077(10) 0.129(11) 0.097(10) -0.059(9) -0.054(8) 0.065(8)
F14A 0.084(9) 0.070(8) 0.133(12) 0.041(8) -0.016(9) 0.040(7)
F15A 0.047(6) 0.122(10) 0.091(8) 0.017(7) 0.011(6) 0.042(7)
F13B 0.086(7) 0.093(7) 0.093(7) -0.045(6) -0.021(6) 0.061(6)
F14B 0.034(4) 0.103(7) 0.169(10) 0.046(7) -0.013(6) 0.000(4)
F15B 0.082(6) 0.115(7) 0.074(5) 0.038(5) -0.010(4) 0.049(5)
C60 0.053(4) 0.038(3) 0.046(4) -0.007(3) 0.000(3) 0.005(3)
C61 0.033(3) 0.028(3) 0.021(2) 0.000(2) 0.008(2) 0.002(2)
C62 0.035(3) 0.029(3) 0.027(3) 0.001(2) 0.005(2) -0.003(2)
C63 0.033(3) 0.032(3) 0.027(3) -0.004(2) 0.002(2) 0.004(2)
C64 0.029(3) 0.048(3) 0.040(3) -0.002(3) 0.010(2) 0.005(3)
C65 0.038(3) 0.052(4) 0.038(3) 0.007(3) 0.012(3) -0.007(3)
C66 0.038(3) 0.038(3) 0.025(3) 0.008(2) 0.009(2) 0.000(2)
C67 0.039(3) 0.041(3) 0.046(3) 0.001(3) -0.004(3) 0.006(3)
C68 0.043(4) 0.086(6) 0.066(5) 0.015(4) 0.020(3) -0.012(4)
B2 0.027(3) 0.018(3) 0.028(3) 0.007(2) 0.002(2) -0.001(2)
F26 0.124(4) 0.086(3) 0.060(3) -0.011(2) -0.005(3) -0.059(3)
F27 0.083(3) 0.096(3) 0.064(3) -0.013(2) -0.036(2) 0.004(3)
F28 0.049(3) 0.131(4) 0.154(5) -0.110(4) 0.003(3) 0.000(3)
F29 0.252(7) 0.069(3) 0.041(2) 0.022(2) 0.026(3) -0.023(4)
F30 0.079(3) 0.066(3) 0.118(4) 0.049(3) -0.001(3) -0.018(2)
F31 0.105(4) 0.049(3) 0.145(4) 0.038(3) 0.048(3) 0.026(2)
F32 0.038(2) 0.106(3) 0.055(2) 0.024(2) -0.0111(17) -0.015(2)
F33 0.0297(18) 0.054(2) 0.083(3) 0.0366(19) 0.0049(17) -0.0110(15)
F34 0.0258(18) 0.049(2) 0.128(4) 0.000(2) 0.013(2) 0.0081(16)
F35 0.045(2) 0.0306(18) 0.099(3) 0.0322(18) 0.0074(19) 0.0010(15)
F36 0.0386(19) 0.048(2) 0.071(2) 0.0204(17) 0.0177(17) 0.0170(16)
F37 0.102(3) 0.060(2) 0.0364(19) 0.0077(17) -0.0068(19) 0.038(2)
F38 0.101(3) 0.058(2) 0.061(2) 0.0309(19) -0.024(2) -0.047(2)
F39 0.049(2) 0.056(2) 0.054(2) -0.0193(17) 0.0041(16) -0.0165(17)
F40 0.0232(18) 0.063(2) 0.091(3) -0.011(2) 0.0008(17) -0.0115(16)
F44 0.148(5) 0.100(4) 0.085(3) 0.022(3) -0.067(3) 0.008(3)
F45 0.141(5) 0.240(6) 0.069(3) -0.074(4) -0.048(3) 0.100(5)
F46 0.096(4) 0.190(6) 0.101(4) 0.033(4) -0.050(3) -0.055(4)
F47 0.041(2) 0.071(3) 0.178(5) 0.056(3) 0.051(3) 0.019(2)
F48 0.070(3) 0.052(2) 0.084(3) -0.023(2) 0.001(2) 0.029(2)
F49 0.059(2) 0.088(3) 0.054(2) 0.003(2) 0.0026(18) 0.043(2)
C105 0.019(2) 0.028(3) 0.029(2) 0.002(2) 0.0044(19) 0.001(2)
C106 0.027(3) 0.027(3) 0.033(3) 0.000(2) 0.007(2) 0.002(2)
C107 0.026(3) 0.046(3) 0.032(3) -0.006(2) 0.002(2) -0.001(2)
C108 0.037(3) 0.050(3) 0.026(3) 0.005(2) 0.004(2) 0.007(3)
C109 0.037(3) 0.038(3) 0.027(3) 0.009(2) 0.009(2) 0.008(2)
C110 0.030(3) 0.027(3) 0.033(3) 0.000(2) 0.005(2) 0.005(2)
C111 0.057(4) 0.044(4) 0.038(3) 0.010(3) 0.010(3) 0.004(3)
C112 0.036(3) 0.065(4) 0.042(3) -0.007(3) 0.001(3) 0.000(3)
C113 0.023(3) 0.022(2) 0.026(2) 0.0003(19) 0.0062(19) 0.0015(19)
C114 0.021(2) 0.027(3) 0.026(2) 0.002(2) 0.0033(19) -0.003(2)
C115 0.029(3) 0.024(3) 0.028(2) 0.004(2) 0.009(2) 0.004(2)
C116 0.028(3) 0.024(3) 0.033(3) 0.004(2) 0.008(2) -0.004(2)
C117 0.023(3) 0.027(3) 0.032(3) 0.004(2) 0.006(2) 0.000(2)
C118 0.029(3) 0.022(2) 0.029(3) 0.004(2) 0.003(2) 0.002(2)
C119 0.031(3) 0.036(3) 0.049(3) 0.013(3) 0.004(3) -0.004(2)
C120 0.031(3) 0.027(3) 0.042(3) 0.007(2) 0.007(2) 0.000(2)
C121 0.024(3) 0.020(2) 0.024(2) 0.0065(18) 0.0060(19) 0.0002(19)
C122 0.032(3) 0.021(2) 0.024(2) 0.0045(19) 0.006(2) 0.002(2)
C123 0.026(3) 0.026(3) 0.026(2) 0.005(2) 0.002(2) -0.003(2)
C124 0.021(3) 0.031(3) 0.040(3) 0.007(2) 0.006(2) 0.002(2)
C125 0.031(3) 0.028(3) 0.042(3) 0.003(2) 0.014(2) 0.002(2)
C126 0.023(3) 0.022(2) 0.031(3) 0.003(2) 0.006(2) -0.005(2)
C127 0.029(3) 0.038(3) 0.035(3) 0.003(2) 0.001(2) -0.004(2)
C128 0.051(4) 0.034(3) 0.071(4) -0.002(3) 0.022(3) 0.005(3)
F41A 0.059(3) 0.036(2) 0.107(4) -0.007(3) 0.060(3) 0.010(2)
F42A 0.061(3) 0.039(3) 0.162(4) -0.038(3) 0.041(3) -0.004(2)
F43A 0.115(4) 0.059(3) 0.133(4) 0.014(3) 0.035(4) 0.027(3)
F41B 0.067(4) 0.025(3) 0.123(5) 0.003(4) 0.054(4) 0.006(3)
F42B 0.079(4) 0.052(4) 0.128(5) 0.000(4) 0.039(4) 0.017(4)
F43B 0.086(4) 0.044(4) 0.127(5) -0.017(4) 0.040(4) 0.013(4)
C129 0.019(2) 0.023(2) 0.030(2) 0.007(2) 0.0069(19) -0.0013(19)
C130 0.027(3) 0.029(3) 0.029(3) 0.007(2) 0.002(2) 0.003(2)
C131 0.035(3) 0.033(3) 0.029(3) 0.004(2) 0.004(2) 0.002(2)
C132 0.041(3) 0.031(3) 0.032(3) -0.008(2) 0.014(2) -0.004(2)
C133 0.028(3) 0.023(3) 0.037(3) 0.002(2) 0.008(2) -0.001(2)
C134 0.023(3) 0.024(2) 0.029(2) 0.005(2) 0.004(2) -0.001(2)
C135 0.059(4) 0.064(4) 0.036(3) -0.007(3) -0.008(3) 0.005(4)
C136 0.036(3) 0.032(3) 0.048(3) -0.001(3) 0.014(3) 0.003(2)

loop_
_atom_type_symbol
_atom_type_description
_atom_type_scat_dispersion_real
_atom_type_scat_dispersion_imag
_atom_type_scat_source
C C 0.0033 0.0016 'International Tables Vol C Tables 4.2.6.8 and 6.1.1.4'
H H 0.0000 0.0000 'International Tables Vol C Tables 4.2.6.8 and 6.1.1.4'
B B 0.0013 0.0007 'International Tables Vol C Tables 4.2.6.8 and 6.1.1.4'
F F 0.0171 0.0103 'International Tables Vol C Tables 4.2.6.8 and 6.1.1.4'
P P 0.1023 0.0942 'International Tables Vol C Tables 4.2.6.8 and 6.1.1.4'
Ir Ir -1.4442 7.9887 'International Tables Vol C Tables 4.2.6.8 and 6.1.1.4'

loop_
_geom_angle_atom_site_label_1
_geom_angle_atom_site_label_2
_geom_angle_atom_site_label_3
_geom_angle
C2 Ir1 C3 38.8(2)
C2 Ir1 C1 37.90(19)
C3 Ir1 C1 66.4(2)
C2 Ir1 C36 133.95(17)
C3 Ir1 C36 165.88(16)
C1 Ir1 C36 115.34(17)
C2 Ir1 C30 160.3(2)
C3 Ir1 C30 143.8(2)
C1 Ir1 C30 149.8(2)
C36 Ir1 C30 36.47(17)
C2 Ir1 C27 128.4(2)
C3 Ir1 C27 111.4(2)
C1 Ir1 C27 160.6(2)
C36 Ir1 C27 61.89(16)
C30 Ir1 C27 36.5(2)
C2 Ir1 C29 102.5(2)
C3 Ir1 C29 129.2(2)
C1 Ir1 C29 104.1(2)
C36 Ir1 C29 36.96(18)
C30 Ir1 C29 60.5(2)
C27 Ir1 C29 61.4(2)
C2 Ir1 C28 100.0(2)
C3 Ir1 C28 105.2(2)
C1 Ir1 C28 124.0(2)
C36 Ir1 C28 61.65(17)
C30 Ir1 C28 60.5(2)
C27 Ir1 C28 36.7(2)
C29 Ir1 C28 36.7(2)
C2 Ir1 P1 101.94(15)
C3 Ir1 P1 81.70(15)
C1 Ir1 P1 84.07(13)
C36 Ir1 P1 112.30(16)
C30 Ir1 P1 97.54(14)
C27 Ir1 P1 115.11(16)
C29 Ir1 P1 148.88(19)
C28 Ir1 P1 151.77(18)
C9 P1 C17 102.4(3)
C9 P1 C18 106.3(3)
C17 P1 C18 109.5(3)
C9 P1 Ir1 105.8(2)
C17 P1 Ir1 113.8(2)
C18 P1 Ir1 117.51(17)
C2 C1 C11 125.8(5)
C2 C1 Ir1 68.0(3)
C11 C1 Ir1 123.9(4)
C1 C2 C3 114.8(5)
C1 C2 C26 125.6(5)
C3 C2 C26 119.6(5)
C1 C2 Ir1 74.1(3)
C3 C2 Ir1 71.4(3)
C26 C2 Ir1 121.8(4)
C2 C3 C4 121.2(5)
C2 C3 Ir1 69.8(3)
C4 C3 Ir1 116.8(4)
C9 C4 C5 120.3(6)
C9 C4 C3 121.9(5)
C5 C4 C3 117.9(6)
C6 C5 C4 119.2(8)
C5 C6 C7 120.5(8)
C6 C7 C8 121.5(7)
C7 C8 C9 118.2(7)
C7 C8 C10 119.5(7)
C9 C8 C10 122.3(7)
C4 C9 C8 120.3(6)
C4 C9 P1 113.3(4)
C8 C9 P1 126.4(6)
C12 C11 C16 117.7(5)
C12 C11 C1 120.1(5)
C16 C11 C1 122.0(5)
C13 C12 C11 121.8(6)
C14 C13 C12 119.4(7)
C15 C14 C13 120.0(6)
C14 C15 C16 120.6(6)
C15 C16 C11 120.5(6)
C23 C18 C19 119.7(5)
C23 C18 P1 118.5(4)
C19 C18 P1 121.8(4)
C20 C19 C18 118.8(5)
C20 C19 C24 114.9(6)
C18 C19 C24 126.1(5)
C21 C20 C19 121.9(6)
C20 C21 C22 119.0(6)
C21 C22 C23 122.0(6)
C22 C23 C18 118.5(5)
C22 C23 C25 116.1(5)
C18 C23 C25 125.4(5)
C30 C27 C28 106.8(5)
C30 C27 C35 126.6(6)
C28 C27 C35 125.7(6)
C30 C27 Ir1 71.7(3)
C28 C27 Ir1 72.2(3)
C35 C27 Ir1 129.3(4)
C29 C28 C27 107.9(5)
C29 C28 C31 126.1(7)
C27 C28 C31 125.3(7)
C29 C28 Ir1 71.3(3)
C27 C28 Ir1 71.1(3)
C31 C28 Ir1 130.6(5)
C28 C29 C36 108.5(5)
C28 C29 C32 128.0(7)
C36 C29 C32 123.1(7)
C28 C29 Ir1 72.0(3)
C36 C29 Ir1 71.1(2)
C32 C29 Ir1 128.1(4)
C36 C30 C27 110.3(4)
C36 C30 C34 125.2(6)
C27 C30 C34 123.4(6)
C36 C30 Ir1 71.6(2)
C27 C30 Ir1 71.8(3)
C34 C30 Ir1 132.5(4)
C78 P2 C86 103.8(2)
C78 P2 C87 103.7(2)
C86 P2 C87 106.5(2)
C78 P2 Ir2 105.16(17)
C86 P2 Ir2 115.00(17)
C87 P2 Ir2 120.78(16)
C70 Ir2 C72 39.16(19)
C70 Ir2 C69 37.75(19)
C72 Ir2 C69 66.45(19)
C70 Ir2 C95 143.1(2)
C72 Ir2 C95 169.0(2)
C69 Ir2 C95 122.1(2)
C70 Ir2 C99 157.8(2)
C72 Ir2 C99 134.3(2)
C69 Ir2 C99 159.16(19)
C95 Ir2 C99 37.7(2)
C70 Ir2 C98 121.31(19)
C72 Ir2 C98 106.9(2)
C69 Ir2 C98 153.83(19)
C95 Ir2 C98 62.30(19)
C99 Ir2 C98 36.75(18)
C70 Ir2 C96 108.7(2)
C72 Ir2 C96 137.8(2)
C69 Ir2 C96 105.26(19)
C95 Ir2 C96 36.9(2)
C99 Ir2 C96 61.7(2)
C98 Ir2 C96 61.53(19)
C70 Ir2 C97 98.90(19)
C72 Ir2 C97 108.9(2)
C69 Ir2 C97 119.31(19)
C95 Ir2 C97 61.52(19)
C99 Ir2 C97 61.00(18)
C98 Ir2 C97 36.56(19)
C96 Ir2 C97 36.56(19)
C70 Ir2 P2 101.79(14)
C72 Ir2 P2 82.52(15)
C69 Ir2 P2 82.79(13)
C95 Ir2 P2 104.73(14)
C99 Ir2 P2 97.04(13)
C98 Ir2 P2 122.40(14)
C96 Ir2 P2 139.16(15)
C97 Ir2 P2 157.55(14)
C70 C69 C80 125.5(5)
C70 C69 Ir2 68.4(3)
C80 C69 Ir2 122.6(4)
C69 C70 C72 114.2(4)
C69 C70 C71 124.7(5)
C72 C70 C71 121.0(5)
C69 C70 Ir2 73.8(3)
C72 C70 Ir2 70.8(3)
C71 C70 Ir2 121.5(4)
C70 C72 C73 122.6(5)
C70 C72 Ir2 70.0(3)
C73 C72 Ir2 116.7(3)
C74 C73 C78 120.0(5)
C74 C73 C72 118.3(5)
C78 C73 C72 121.7(4)
C75 C74 C73 118.9(6)
C76 C75 C74 121.4(6)
C75 C76 C77 121.5(6)
C76 C77 C78 117.4(6)
C76 C77 C79 118.9(5)
C78 C77 C79 123.6(5)
C73 C78 C77 120.8(5)
C73 C78 P2 113.7(4)
C77 C78 P2 125.3(4)
C81 C80 C85 118.1(6)
C81 C80 C69 120.1(5)
C85 C80 C69 121.6(6)
C82 C81 C80 121.6(7)
C81 C82 C83 119.4(8)
C84 C83 C82 120.4(7)
C83 C84 C85 121.2(8)
C80 C85 C84 119.2(8)
C88 C87 C92 119.5(4)
C88 C87 P2 117.5(4)
C92 C87 P2 122.8(4)
C89 C88 C87 118.6(5)
C89 C88 C94 117.3(5)
C87 C88 C94 124.1(5)
C90 C89 C88 121.5(6)
C89 C90 C91 120.0(5)
C90 C91 C92 121.6(6)
C91 C92 C87 118.1(5)
C91 C92 C93 116.1(5)
C87 C92 C93 125.8(5)
C96 C95 C99 107.3(4)
C96 C95 C100 125.5(6)
C99 C95 C100 126.3(6)
C96 C95 Ir2 73.0(3)
C99 C95 Ir2 71.6(3)
C100 C95 Ir2 129.2(4)
C95 C96 C97 108.0(5)
C95 C96 C101 126.1(5)
C97 C96 C101 125.5(6)
C95 C96 Ir2 70.1(3)
C97 C96 Ir2 72.2(3)
C101 C96 Ir2 128.9(4)
C98 C97 C96 108.7(5)
C98 C97 C102 124.5(5)
C96 C97 C102 125.6(5)
C98 C97 Ir2 71.0(3)
C96 C97 Ir2 71.2(3)
C102 C97 Ir2 133.8(4)
C99 C98 C97 107.6(5)
C99 C98 C103 126.1(5)
C97 C98 C103 125.9(5)
C99 C98 Ir2 70.9(3)
C97 C98 Ir2 72.4(3)
C103 C98 Ir2 127.7(4)
C98 C99 C95 108.4(5)
C98 C99 C104 125.1(5)
C95 C99 C104 125.5(5)
C98 C99 Ir2 72.4(3)
C95 C99 Ir2 70.7(3)
C104 C99 Ir2 131.6(4)
C37 B1 C53 104.4(4)
C37 B1 C61 111.5(4)
C53 B1 C61 111.4(4)
C37 B1 C45 112.6(4)
C53 B1 C45 112.3(4)
C61 B1 C45 104.9(4)
C30 C36 C29 106.4(4)
C30 C36 C33 126.7(5)
C29 C36 C33 126.0(5)
C30 C36 Ir1 71.9(2)
C29 C36 Ir1 71.9(2)
C33 C36 Ir1 129.3(3)
C38 C37 C42 115.1(4)
C38 C37 B1 125.0(4)
C42 C37 B1 119.7(4)
C39 C38 C37 122.0(5)
C40 C39 C38 121.3(5)
C40 C39 C44 120.2(5)
C38 C39 C44 118.5(5)
C39 C40 C41 118.2(5)
C42 C41 C40 121.0(5)
C42 C41 C43 120.8(4)
C40 C41 C43 118.3(4)
C41 C42 C37 122.4(4)
F23 C43 F25 107.7(5)
F23 C43 F24 107.1(5)
F25 C43 F24 102.4(5)
F23 C43 C41 114.3(5)
F25 C43 C41 111.3(5)
F24 C43 C41 113.1(5)
F21 C44 F22 106.2(6)
F21 C44 F20 105.8(5)
F22 C44 F20 106.6(6)
F21 C44 C39 113.1(5)
F22 C44 C39 113.4(5)
F20 C44 C39 111.1(5)
C50 C45 C46 115.6(4)
C50 C45 B1 124.6(4)
C46 C45 B1 119.8(4)
C47 C46 C45 122.3(5)
C48 C47 C46 121.3(5)
C48 C47 C52 118.8(5)
C46 C47 C52 119.9(5)
C47 C48 C49 118.0(5)
C48 C49 C50 120.9(5)
C48 C49 C51 119.7(5)
C50 C49 C51 119.4(5)
C45 C50 C49 122.0(5)
F10B C51 F10A 128.0(9)
F10B C51 F11B 107.2(9)
F10A C51 F11B 56.4(7)
F10B C51 F12B 107.7(9)
F10A C51 F12B 48.0(7)
F11B C51 F12B 103.2(9)
F10B C51 F11A 48.0(8)
F10A C51 F11A 106.2(8)
F11B C51 F11A 136.0(8)
F12B C51 F11A 64.6(9)
F10B C51 F12A 57.0(8)
F10A C51 F12A 105.6(8)
F11B C51 F12A 55.1(8)
F12B C51 F12A 136.4(8)
F11A C51 F12A 103.0(8)
F10B C51 C49 114.6(8)
F10A C51 C49 117.2(6)
F11B C51 C49 111.9(7)
F12B C51 C49 111.5(7)
F11A C51 C49 111.8(6)
F12A C51 C49 111.9(6)
F7 C52 F8 109.5(7)
F7 C52 F9 104.6(7)
F8 C52 F9 99.0(6)
F7 C52 C47 116.1(5)
F8 C52 C47 113.6(6)
F9 C52 C47 112.4(6)
C54 C53 C58 114.9(4)
C54 C53 B1 122.2(4)
C58 C53 B1 122.5(4)
C55 C54 C53 122.9(5)
C56 C55 C54 121.0(5)
C56 C55 C59 118.9(5)
C54 C55 C59 120.1(5)
C55 C56 C57 117.8(5)
C58 C57 C56 121.1(5)
C58 C57 C60 118.9(5)
C56 C57 C60 120.0(5)
C57 C58 C53 122.3(5)
F13A C59 F13B 126.2(10)
F13A C59 F14A 111.0(8)
F13A C59 F14B 51.9(7)
F13B C59 F14B 110.6(7)
F14A C59 F14B 132.5(10)
F13A C59 F15B 50.8(8)
F13B C59 F15B 104.4(7)
F14A C59 F15B 70.5(8)
F14B C59 F15B 101.9(6)
F13A C59 F15A 104.4(8)
F13B C59 F15A 65.0(7)
F14A C59 F15A 101.4(7)
F14B C59 F15A 55.6(6)
F15B C59 F15A 142.4(7)
F13A C59 C55 117.5(7)
F13B C59 C55 115.8(7)
F14A C59 C55 112.9(9)
F14B C59 C55 113.8(6)
F15B C59 C55 108.9(6)
F15A C59 C55 107.9(6)
F16 C60 F17 105.6(5)
F16 C60 F18 105.8(5)
F17 C60 F18 107.0(5)
F16 C60 C57 113.2(5)
F17 C60 C57 112.2(5)
F18 C60 C57 112.6(5)
C66 C61 C62 114.7(5)
C66 C61 B1 121.0(4)
C62 C61 B1 124.3(4)
C63 C62 C61 122.9(5)
C64 C63 C62 119.8(5)
C64 C63 C67 118.9(5)
C62 C63 C67 121.3(5)
C65 C64 C63 119.0(5)
C64 C65 C66 120.6(5)
C64 C65 C68 120.4(6)
C66 C65 C68 119.0(6)
C65 C66 C61 123.0(5)
F4 C67 F5 106.1(5)
F4 C67 F6 105.6(5)
F5 C67 F6 105.0(5)
F4 C67 C63 113.3(5)
F5 C67 C63 113.6(5)
F6 C67 C63 112.5(5)
F1 C68 F2 103.9(7)
F1 C68 F3 105.4(8)
F2 C68 F3 103.2(7)
F1 C68 C65 114.0(7)
F2 C68 C65 114.5(6)
F3 C68 C65 114.6(6)
C121 B2 C105 105.4(4)
C121 B2 C129 112.2(4)
C105 B2 C129 113.3(4)
C121 B2 C113 111.3(4)
C105 B2 C113 111.3(4)
C129 B2 C113 103.6(4)
C110 C105 C106 115.2(4)
C110 C105 B2 121.3(4)
C106 C105 B2 123.1(4)
C107 C106 C105 122.7(5)
C108 C107 C106 120.7(5)
C108 C107 C112 119.6(5)
C106 C107 C112 119.6(5)
C109 C108 C107 118.0(5)
C108 C109 C110 121.3(5)
C108 C109 C111 119.6(5)
C110 C109 C111 119.1(5)
C105 C110 C109 122.0(5)
F29 C111 F31 107.0(6)
F29 C111 F30 105.5(5)
F31 C111 F30 101.9(5)
F29 C111 C109 114.1(5)
F31 C111 C109 113.8(5)
F30 C111 C109 113.5(5)
F28 C112 F26 107.1(6)
F28 C112 F27 106.0(5)
F26 C112 F27 103.6(5)
F28 C112 C107 113.3(5)
F26 C112 C107 113.6(5)
F27 C112 C107 112.5(6)
C118 C113 C114 115.2(4)
C118 C113 B2 121.1(4)
C114 C113 B2 123.5(4)
C115 C114 C113 122.2(4)
C116 C115 C114 121.0(5)
C116 C115 C120 120.9(4)
C114 C115 C120 118.2(4)
C115 C116 C117 118.0(4)
C118 C117 C116 120.2(4)
C118 C117 C119 118.9(4)
C116 C117 C119 120.9(4)
C117 C118 C113 123.3(5)
F33 C119 F32 105.6(4)
F33 C119 F34 106.6(5)
F32 C119 F34 105.2(5)
F33 C119 C117 114.1(5)
F32 C119 C117 112.2(4)
F34 C119 C117 112.4(4)
F35 C120 F36 106.2(4)
F35 C120 F37 106.5(4)
F36 C120 F37 104.6(4)
F35 C120 C115 113.6(4)
F36 C120 C115 112.9(4)
F37 C120 C115 112.4(4)
C126 C121 C122 115.0(4)
C126 C121 B2 121.7(4)
C122 C121 B2 123.3(4)
C123 C122 C121 122.6(4)
C124 C123 C122 120.6(4)
C124 C123 C127 120.1(4)
C122 C123 C127 119.3(4)
C125 C124 C123 117.8(4)
C126 C125 C124 121.0(5)
C126 C125 C128 119.8(5)
C124 C125 C128 119.1(5)
C125 C126 C121 123.0(4)
F40 C127 F38 106.7(5)
F40 C127 F39 106.5(4)
F38 C127 F39 105.6(5)
F40 C127 C123 113.3(4)
F38 C127 C123 112.4(4)
F39 C127 C123 111.8(4)
F42A C128 F42B 126.1(8)
F42A C128 F41A 109.3(6)
F42A C128 F41B 52.6(5)
F42B C128 F41B 102.3(8)
F41A C128 F41B 127.9(7)
F42A C128 F43B 53.6(5)
F42B C128 F43B 109.7(8)
F41A C128 F43B 68.6(6)
F41B C128 F43B 105.1(7)
F42A C128 F43A 103.9(6)
F42B C128 F43A 56.6(5)
F41A C128 F43A 99.2(6)
F41B C128 F43A 54.1(5)
F43B C128 F43A 143.3(8)
F42A C128 C125 117.5(6)
F42B C128 C125 116.4(8)
F41A C128 C125 116.5(5)
F41B C128 C125 114.4(7)
F43B C128 C125 108.3(7)
F43A C128 C125 108.0(5)
C130 C129 C134 114.8(4)
C130 C129 B2 122.5(4)
C134 C129 B2 122.2(4)
C131 C130 C129 123.4(5)
C130 C131 C132 120.5(5)
C130 C131 C135 119.8(5)
C132 C131 C135 119.7(5)
C131 C132 C133 118.5(5)
C132 C133 C134 120.5(5)
C132 C133 C136 119.9(4)
C134 C133 C136 119.6(4)
C133 C134 C129 122.3(4)
F45 C135 F44 109.8(6)
F45 C135 F46 103.3(7)
F44 C135 F46 100.2(6)
F45 C135 C131 115.8(6)
F44 C135 C131 114.0(5)
F46 C135 C131 112.2(6)
F49 C136 F47 106.6(5)
F49 C136 F48 104.5(5)
F47 C136 F48 106.3(5)
F49 C136 C133 113.6(4)
F47 C136 C133 112.3(5)
F48 C136 C133 112.9(5)

loop_
_geom_bond_atom_site_label_1
_geom_bond_atom_site_label_2
_geom_bond_distance
Ir1 C2 2.146(5)
Ir1 C3 2.166(5)
Ir1 C1 2.225(5)
Ir1 C36 2.238(6)
Ir1 C30 2.242(5)
Ir1 C27 2.243(5)
Ir1 C29 2.248(5)
Ir1 C28 2.258(5)
Ir1 P1 2.2906(13)
P1 C9 1.811(6)
P1 C17 1.819(6)
P1 C18 1.852(5)
C1 C2 1.421(7)
C1 C11 1.505(7)
C2 C3 1.433(8)
C2 C26 1.497(7)
C3 C4 1.487(8)
C4 C9 1.386(9)
C4 C5 1.404(9)
C5 C6 1.378(11)
C6 C7 1.382(13)
C7 C8 1.385(11)
C8 C9 1.410(8)
C8 C10 1.516(11)
C11 C12 1.382(8)
C11 C16 1.394(8)
C12 C13 1.380(8)
C13 C14 1.375(9)
C14 C15 1.366(10)
C15 C16 1.378(9)
C18 C23 1.403(8)
C18 C19 1.404(8)
C19 C20 1.395(8)
C19 C24 1.515(8)
C20 C21 1.364(9)
C21 C22 1.366(9)
C22 C23 1.399(8)
C23 C25 1.506(8)
C27 C30 1.406(8)
C27 C28 1.418(8)
C27 C35 1.497(9)
C28 C29 1.417(9)
C28 C31 1.510(9)
C29 C36 1.422(7)
C29 C32 1.527(9)
C30 C36 1.402(7)
C30 C34 1.522(8)
C33 C36 1.519(7)
P2 C78 1.816(5)
P2 C86 1.826(5)
P2 C87 1.843(5)
P2 Ir2 2.2927(12)
Ir2 C70 2.146(5)
Ir2 C72 2.157(5)
Ir2 C69 2.217(5)
Ir2 C95 2.225(5)
Ir2 C99 2.237(5)
Ir2 C98 2.257(5)
Ir2 C96 2.263(5)
Ir2 C97 2.276(5)
C69 C70 1.413(7)
C69 C80 1.505(7)
C70 C72 1.442(7)
C70 C71 1.508(7)
C72 C73 1.491(8)
C73 C74 1.389(7)
C73 C78 1.394(7)
C74 C75 1.386(9)
C75 C76 1.369(9)
C76 C77 1.387(8)
C77 C78 1.417(7)
C77 C79 1.498(8)
C80 C81 1.389(8)
C80 C85 1.392(8)
C81 C82 1.375(8)
C82 C83 1.375(12)
C83 C84 1.343(13)
C84 C85 1.403(11)
C87 C88 1.415(7)
C87 C92 1.418(7)
C88 C89 1.397(7)
C88 C94 1.500(8)
C89 C90 1.363(9)
C90 C91 1.368(9)
C91 C92 1.402(8)
C92 C93 1.502(8)
C95 C96 1.422(8)
C95 C99 1.442(8)
C95 C100 1.499(7)
C96 C97 1.424(7)
C96 C101 1.505(8)
C97 C98 1.422(7)
C97 C102 1.503(7)
C98 C99 1.417(7)
C98 C103 1.505(8)
C99 C104 1.493(7)
B1 C37 1.638(7)
B1 C53 1.640(7)
B1 C61 1.641(8)
B1 C45 1.648(7)
F1 C68 1.247(9)
F2 C68 1.266(8)
F3 C68 1.296(9)
F4 C67 1.322(6)
F5 C67 1.329(7)
F6 C67 1.335(6)
F7 C52 1.251(8)
F8 C52 1.297(8)
F9 C52 1.310(8)
F16 C60 1.316(7)
F17 C60 1.318(7)
F18 C60 1.323(7)
F20 C44 1.348(7)
F21 C44 1.325(7)
F22 C44 1.325(7)
F23 C43 1.286(6)
F24 C43 1.318(7)
F25 C43 1.315(7)
C37 C38 1.403(7)
C37 C42 1.409(6)
C38 C39 1.401(7)
C39 C40 1.365(7)
C39 C44 1.496(8)
C40 C41 1.386(7)
C41 C42 1.385(7)
C41 C43 1.500(7)
C45 C50 1.390(7)
C45 C46 1.410(7)
C46 C47 1.380(7)
C47 C48 1.376(7)
C47 C52 1.492(8)
C48 C49 1.382(7)
C49 C50 1.403(7)
C49 C51 1.489(8)
C51 F10B 1.272(9)
C51 F10A 1.274(9)
C51 F11B 1.310(10)
C51 F12B 1.318(10)
C51 F11A 1.329(9)
C51 F12A 1.339(9)
C53 C54 1.397(7)
C53 C58 1.402(7)
C54 C55 1.390(7)
C55 C56 1.369(7)
C55 C59 1.507(8)
C56 C57 1.389(7)
C57 C58 1.388(7)
C57 C60 1.499(7)
C59 F13A 1.242(10)
C59 F13B 1.267(9)
C59 F14A 1.299(11)
C59 F14B 1.302(8)
C59 F15B 1.378(8)
C59 F15A 1.396(10)
C61 C66 1.395(7)
C61 C62 1.397(7)
C62 C63 1.394(7)
C63 C64 1.382(7)
C63 C67 1.489(8)
C64 C65 1.361(8)
C65 C66 1.387(8)
C65 C68 1.497(8)
B2 C121 1.636(7)
B2 C105 1.636(7)
B2 C129 1.641(7)
B2 C113 1.647(7)
F26 C112 1.307(7)
F27 C112 1.333(7)
F28 C112 1.294(7)
F29 C111 1.304(7)
F30 C111 1.341(7)
F31 C111 1.319(7)
F32 C119 1.332(6)
F33 C119 1.322(6)
F34 C119 1.338(6)
F35 C120 1.326(6)
F36 C120 1.332(6)
F37 C120 1.333(6)
F38 C127 1.326(6)
F39 C127 1.326(6)
F40 C127 1.324(6)
F44 C135 1.298(8)
F45 C135 1.257(8)
F46 C135 1.323(8)
F47 C136 1.322(6)
F48 C136 1.326(6)
F49 C136 1.320(7)
C105 C110 1.396(7)
C105 C106 1.403(6)
C106 C107 1.391(7)
C107 C108 1.378(8)
C107 C112 1.496(7)
C108 C109 1.377(7)
C109 C110 1.396(7)
C109 C111 1.501(8)
C113 C118 1.395(6)
C113 C114 1.400(7)
C114 C115 1.397(6)
C115 C116 1.384(7)
C115 C120 1.491(7)
C116 C117 1.391(7)
C117 C118 1.390(6)
C117 C119 1.481(7)
C121 C126 1.397(6)
C121 C122 1.400(6)
C122 C123 1.392(7)
C123 C124 1.386(7)
C123 C127 1.499(7)
C124 C125 1.386(7)
C125 C126 1.378(7)
C125 C128 1.474(8)
C128 F42A 1.261(7)
C128 F42B 1.294(11)
C128 F41A 1.297(7)
C128 F41B 1.318(10)
C128 F43B 1.319(10)
C128 F43A 1.395(8)
C129 C130 1.401(6)
C129 C134 1.402(7)
C130 C131 1.375(7)
C131 C132 1.375(7)
C131 C135 1.487(8)
C132 C133 1.385(7)
C133 C134 1.392(7)
C133 C136 1.494(7)

loop_
_platon_squeeze_void_nr
_platon_squeeze_void_average_x
_platon_squeeze_void_average_y
_platon_squeeze_void_average_z
_platon_squeeze_void_volume
_platon_squeeze_void_count_electrons
_platon_squeeze_void_content
1 0.116 0.230 0.414 12 1 ' '
2 0.201 0.520 0.012 15 1 ' '
3 0.231 1.009 0.906 27 2 ' '
4 0.250 0.729 0.368 7 0 ' '
5 0.500 1.000 0.500 145 34 ' '
6 0.406 0.520 0.483 11 1 ' '
7 0.594 0.480 0.517 11 1 ' '
8 0.769 0.991 0.094 27 2 ' '
9 0.750 0.271 0.632 7 0 ' '
10 0.798 0.480 0.988 15 1 ' '
11 0.883 0.770 0.586 12 1 ' '
